data_7056917
loop_
_publ_author_name
'Abudurusuli, Ailijiang'
'Wu, Kui'
'Pan, Shilie'

_publ_section_title
;
 Four new quaternary chalcogenides A2Ba7Sn4Q16 (A = Li, Na; Q = S, Se):
 syntheses, crystal structures determination, nonlinear optical
 performances investigation
;
_journal_issue 5
_journal_name_full 'New Journal of Chemistry'
_journal_page_first 3350
_journal_paper_doi 10.1039/C7NJ04288D
_journal_volume 42
_journal_year 2018
_chemical_formula_sum 'Ba1.75 Na0.5 S4 Sn'
_chemical_formula_weight 498.77
_space_group_crystal_system cubic
_space_group_IT_number 220
_space_group_name_Hall 'I -4bd 2c 3'
_space_group_name_H-M_alt 'I -4 3 d'
_symmetry_space_group_name_Hall 'I -4bd 2c 3'
_symmetry_space_group_name_H-M 'I -4 3 d'
_audit_creation_method SHELXL-2014/7
_audit_update_record
;
2017-09-25 deposited with the CCDC.
2018-01-18 downloaded from the CCDC.
;
_cell_angle_alpha 90
_cell_angle_beta 90
_cell_angle_gamma 90
_cell_formula_units_Z 16
_cell_length_a 14.807(4)
_cell_length_b 14.807(4)
_cell_length_c 14.807(4)
_cell_measurement_reflns_used 2836
_cell_measurement_temperature 293(2)
_cell_measurement_theta_max 27.49
_cell_measurement_theta_min 3.37
_cell_volume 3246.4(15)
_computing_cell_refinement 'Bruker SMART'
_computing_data_collection 'Bruker SMART'
_computing_data_reduction 'Bruker SAINT'
_computing_molecular_graphics 'Bruker SHELXTL'
_computing_publication_material 'Bruker SHELXTL'
_computing_structure_refinement 'Bruker SHELXTL'
_computing_structure_solution 'Bruker SHELXTL'
_diffrn_ambient_temperature 293(2)
_diffrn_measured_fraction_theta_full 1.000
_diffrn_measured_fraction_theta_max 1.000
_diffrn_measurement_device_type 'CCD area detector'
_diffrn_measurement_method 'phi and omega scans'
_diffrn_radiation_type MoK\a
_diffrn_radiation_wavelength 0.71073
_diffrn_reflns_av_R_equivalents 0.0463
_diffrn_reflns_av_unetI/netI 0.0197
_diffrn_reflns_Laue_measured_fraction_full 1.000
_diffrn_reflns_Laue_measured_fraction_max 1.000
_diffrn_reflns_limit_h_max 17
_diffrn_reflns_limit_h_min -17
_diffrn_reflns_limit_k_max 17
_diffrn_reflns_limit_k_min -13
_diffrn_reflns_limit_l_max 17
_diffrn_reflns_limit_l_min -17
_diffrn_reflns_number 6736
_diffrn_reflns_point_group_measured_fraction_full 1.000
_diffrn_reflns_point_group_measured_fraction_max 1.000
_diffrn_reflns_theta_full 24.996
_diffrn_reflns_theta_max 24.996
_diffrn_reflns_theta_min 3.370
_diffrn_source 'sealed tube'
_exptl_absorpt_coefficient_mu 12.412
_exptl_absorpt_correction_T_max 0.7456
_exptl_absorpt_correction_T_min 0.5400
_exptl_absorpt_correction_type multi-scan
_exptl_absorpt_process_details SADABS
_exptl_crystal_colour red
_exptl_crystal_density_diffrn 4.082
_exptl_crystal_description block
_exptl_crystal_F_000 3480
_exptl_crystal_size_max 0.128
_exptl_crystal_size_mid 0.117
_exptl_crystal_size_min 0.096
_refine_diff_density_max 2.068
_refine_diff_density_min -1.599
_refine_diff_density_rms 0.244
_refine_ls_abs_structure_details
;
 Refined as an inversion twin.
;
_refine_ls_abs_structure_Flack -0.02(15)
_refine_ls_extinction_coef 0.00097(10)
_refine_ls_extinction_expression Fc^*^=kFc[1+0.001xFc^2^\l^3^/sin(2\q)]^-1/4^
_refine_ls_extinction_method 'SHELXL-2014/7 (Sheldrick 2014'
_refine_ls_goodness_of_fit_ref 1.104
_refine_ls_matrix_type full
_refine_ls_number_parameters 24
_refine_ls_number_reflns 483
_refine_ls_number_restraints 0
_refine_ls_restrained_S_all 1.104
_refine_ls_R_factor_all 0.0362
_refine_ls_R_factor_gt 0.0352
_refine_ls_shift/su_max 0.000
_refine_ls_shift/su_mean 0.000
_refine_ls_structure_factor_coef Fsqd
_refine_ls_weighting_details 'w=1/[\s^2^(Fo^2^)+(0.0294P)^2^+225.2117P] where P=(Fo^2^+2Fc^2^)/3'
_refine_ls_weighting_scheme calc
_refine_ls_wR_factor_gt 0.0905
_refine_ls_wR_factor_ref 0.0909
_reflns_Friedel_coverage 0.776
_reflns_Friedel_fraction_full 1.000
_reflns_Friedel_fraction_max 1.000
_reflns_number_gt 465
_reflns_number_total 483
_reflns_threshold_expression 'I > 2\s(I)'
_cod_data_source_file c7nj04288d2.cif
_cod_data_source_block 22222
_cod_depositor_comments 'Adding full bibliography for 7056917--7056920.cif.'
_cod_original_cell_volume 3246(3)
_cod_original_formula_sum 'Ba1.75 Na0.50 S4 Sn'
_cod_database_code 7056917
_shelx_shelxl_version_number 2014/7
_shelx_space_group_comment
;
The symmetry employed for this shelxl refinement is uniquely defined
by the following loop, which should always be used as a source of
symmetry information in preference to the above space-group names.
They are only intended as comments.
;

loop_
_space_group_symop_operation_xyz
'x, y, z'
'y+1/4, -x+3/4, -z+1/4'
'-x, -y+1/2, z'
'-y+3/4, x+3/4, -z+1/4'
'x, -y, -z+1/2'
'-y+1/4, -x+3/4, z+3/4'
'-x, y+1/2, -z+1/2'
'y+3/4, x+3/4, z+3/4'
'z, x, y'
'x+1/4, -z+3/4, -y+1/4'
'-z, -x+1/2, y'
'-x+3/4, z+3/4, -y+1/4'
'z, -x, -y+1/2'
'-x+1/4, -z+3/4, y+3/4'
'-z, x+1/2, -y+1/2'
'x+3/4, z+3/4, y+3/4'
'y, z, x'
'z+3/4, y+3/4, x+3/4'
'z+3/4, -y+1/4, -x+3/4'
'-z+1/4, -y+3/4, x+3/4'
'-z+1/4, y+1/4, -x+3/4'
'y, -z, -x+1/2'
'-y+1/2, -z, x+1/2'
'-y, z+1/2, -x+1/2'
'x+1/2, y+1/2, z+1/2'
'y+3/4, -x+5/4, -z+3/4'
'-x+1/2, -y+1, z+1/2'
'-y+5/4, x+5/4, -z+3/4'
'x+1/2, -y+1/2, -z+1'
'-y+3/4, -x+5/4, z+5/4'
'-x+1/2, y+1, -z+1'
'y+5/4, x+5/4, z+5/4'
'z+1/2, x+1/2, y+1/2'
'x+3/4, -z+5/4, -y+3/4'
'-z+1/2, -x+1, y+1/2'
'-x+5/4, z+5/4, -y+3/4'
'z+1/2, -x+1/2, -y+1'
'-x+3/4, -z+5/4, y+5/4'
'-z+1/2, x+1, -y+1'
'x+5/4, z+5/4, y+5/4'
'y+1/2, z+1/2, x+1/2'
'z+5/4, y+5/4, x+5/4'
'z+5/4, -y+3/4, -x+5/4'
'-z+3/4, -y+5/4, x+5/4'
'-z+3/4, y+3/4, -x+5/4'
'y+1/2, -z+1/2, -x+1'
'-y+1, -z+1/2, x+1'
'-y+1/2, z+1, -x+1'

loop_
_atom_site_label
_atom_site_type_symbol
_atom_site_fract_x
_atom_site_fract_y
_atom_site_fract_z
_atom_site_U_iso_or_equiv
_atom_site_adp_type
_atom_site_occupancy
_atom_site_site_symmetry_order
_atom_site_calc_flag
_atom_site_refinement_flags_posn
_atom_site_refinement_flags_adp
_atom_site_refinement_flags_occupancy
Ba1 Ba 0.48092(13) 0.0000 0.7500 0.0298(6) Uani 1 2 d S T P
Sn1 Sn 0.26379(8) 0.23621(8) 0.76379(8) 0.0151(6) Uani 1 3 d S T P
S1 S 0.3515(3) 0.3404(3) 0.6773(3) 0.0212(10) Uani 1 1 d . . .
S2 S 0.3560(3) 0.1440(3) 0.8560(3) 0.030(2) Uani 1 3 d S T P
Na1 Na 0.5000 0.2500 0.6250 0.12(3) Uiso 0.6667 4 d S . P
Ba2 Ba 0.5000 0.2500 0.6250 0.12(3) Uiso 0.3333 4 d S . P

loop_
_atom_site_aniso_label
_atom_site_aniso_U_11
_atom_site_aniso_U_22
_atom_site_aniso_U_33
_atom_site_aniso_U_23
_atom_site_aniso_U_13
_atom_site_aniso_U_12
Ba1 0.0432(12) 0.0332(10) 0.0129(8) 0.0007(7) 0.000 0.000
Sn1 0.0151(6) 0.0151(6) 0.0151(6) 0.0003(4) -0.0003(4) 0.0003(4)
S1 0.021(2) 0.023(2) 0.020(2) 0.0016(19) 0.0018(18) -0.0060(19)
S2 0.030(2) 0.030(2) 0.030(2) 0.008(2) -0.008(2) 0.008(2)

loop_
_atom_type_symbol
_atom_type_description
_atom_type_scat_dispersion_real
_atom_type_scat_dispersion_imag
_atom_type_scat_source
Ba Ba -0.3244 2.2819 'International Tables Vol C Tables 4.2.6.8 and 6.1.1.4'
Na Na 0.0362 0.0249 'International Tables Vol C Tables 4.2.6.8 and 6.1.1.4'
S S 0.1246 0.1234 'International Tables Vol C Tables 4.2.6.8 and 6.1.1.4'
Sn Sn -0.6537 1.4246 'International Tables Vol C Tables 4.2.6.8 and 6.1.1.4'

loop_
_geom_angle_atom_site_label_1
_geom_angle_atom_site_label_2
_geom_angle_atom_site_label_3
_geom_angle
_geom_angle_site_symmetry_1
_geom_angle_site_symmetry_3
S1 Ba1 S1 111.01(17) 10_556 40_434
S1 Ba1 S1 129.86(13) 10_556 4_546
S1 Ba1 S1 74.48(17) 40_434 4_546
S1 Ba1 S1 74.48(17) 10_556 30_544
S1 Ba1 S1 129.86(13) 40_434 30_544
S1 Ba1 S1 141.52(18) 4_546 30_544
S1 Ba1 S2 74.58(14) 10_556 .
S1 Ba1 S2 156.13(15) 40_434 .
S1 Ba1 S2 84.26(16) 4_546 .
S1 Ba1 S2 73.89(14) 30_544 .
S1 Ba1 S2 156.13(15) 10_556 5_556
S1 Ba1 S2 74.58(14) 40_434 5_556
S1 Ba1 S2 73.89(14) 4_546 5_556
S1 Ba1 S2 84.26(16) 30_544 5_556
S2 Ba1 S2 110.13(14) . 5_556
S1 Ba1 S1 66.97(6) 10_556 3_655
S1 Ba1 S1 66.97(6) 40_434 3_655
S1 Ba1 S1 70.94(14) 4_546 3_655
S1 Ba1 S1 141.43(16) 30_544 3_655
S2 Ba1 S1 96.14(8) . 3_655
S2 Ba1 S1 133.17(17) 5_556 3_655
S1 Ba1 S1 66.97(6) 10_556 7_646
S1 Ba1 S1 66.97(6) 40_434 7_646
S1 Ba1 S1 141.43(15) 4_546 7_646
S1 Ba1 S1 70.94(14) 30_544 7_646
S2 Ba1 S1 133.17(17) . 7_646
S2 Ba1 S1 96.14(8) 5_556 7_646
S1 Ba1 S1 92.61(16) 3_655 7_646
S1 Ba1 Sn1 37.30(9) 10_556 30_544
S1 Ba1 Sn1 130.96(10) 40_434 30_544
S1 Ba1 Sn1 151.29(9) 4_546 30_544
S1 Ba1 Sn1 37.28(9) 30_544 30_544
S2 Ba1 Sn1 67.86(14) . 30_544
S2 Ba1 Sn1 121.22(14) 5_556 30_544
S1 Ba1 Sn1 104.23(8) 3_655 30_544
S1 Ba1 Sn1 65.39(8) 7_646 30_544
S1 Ba1 Sn1 130.96(10) 10_556 4_546
S1 Ba1 Sn1 37.30(9) 40_434 4_546
S1 Ba1 Sn1 37.28(8) 4_546 4_546
S1 Ba1 Sn1 151.29(9) 30_544 4_546
S2 Ba1 Sn1 121.22(14) . 4_546
S2 Ba1 Sn1 67.86(14) 5_556 4_546
S1 Ba1 Sn1 65.39(8) 3_655 4_546
S1 Ba1 Sn1 104.23(8) 7_646 4_546
Sn1 Ba1 Sn1 165.81(6) 30_544 4_546
S1 Ba1 Na1 86.09(9) 10_556 5_556
S1 Ba1 Na1 89.49(9) 40_434 5_556
S1 Ba1 Na1 143.76(9) 4_546 5_556
S1 Ba1 Na1 40.39(9) 30_544 5_556
S2 Ba1 Na1 114.28(11) . 5_556
S2 Ba1 Na1 70.54(10) 5_556 5_556
S1 Ba1 Na1 132.36(9) 3_655 5_556
S1 Ba1 Na1 39.83(8) 7_646 5_556
Sn1 Ba1 Na1 60.211(16) 30_544 5_556
Sn1 Ba1 Na1 118.684(16) 4_546 5_556
S1 Ba1 Ba2 86.09(9) 10_556 5_556
S1 Ba1 Ba2 89.49(9) 40_434 5_556
S1 Ba1 Ba2 143.76(9) 4_546 5_556
S1 Ba1 Ba2 40.39(9) 30_544 5_556
S2 Ba1 Ba2 114.28(11) . 5_556
S2 Ba1 Ba2 70.54(10) 5_556 5_556
S1 Ba1 Ba2 132.36(9) 3_655 5_556
S1 Ba1 Ba2 39.83(8) 7_646 5_556
Sn1 Ba1 Ba2 60.211(16) 30_544 5_556
Sn1 Ba1 Ba2 118.684(16) 4_546 5_556
Na1 Ba1 Ba2 0.0 5_556 5_556
S2 Sn1 S1 111.63(11) . .
S2 Sn1 S1 111.63(11) . 37_455
S1 Sn1 S1 107.22(12) . 37_455
S2 Sn1 S1 111.63(11) . 23_565
S1 Sn1 S1 107.22(12) . 23_565
S1 Sn1 S1 107.22(12) 37_455 23_565
S2 Sn1 Ba1 132.33(3) . 42_344
S1 Sn1 Ba1 116.03(12) . 42_344
S1 Sn1 Ba1 54.33(11) 37_455 42_344
S1 Sn1 Ba1 53.09(12) 23_565 42_344
S2 Sn1 Ba1 132.33(3) . 2_556
S1 Sn1 Ba1 54.33(11) . 2_556
S1 Sn1 Ba1 53.09(12) 37_455 2_556
S1 Sn1 Ba1 116.03(12) 23_565 2_556
Ba1 Sn1 Ba1 79.62(4) 42_344 2_556
S2 Sn1 Ba1 132.33(3) . 34_455
S1 Sn1 Ba1 53.09(12) . 34_455
S1 Sn1 Ba1 116.03(12) 37_455 34_455
S1 Sn1 Ba1 54.33(11) 23_565 34_455
Ba1 Sn1 Ba1 79.62(4) 42_344 34_455
Ba1 Sn1 Ba1 79.62(4) 2_556 34_455
S2 Sn1 Ba2 79.86(3) . 33_445
S1 Sn1 Ba2 143.52(11) . 33_445
S1 Sn1 Ba2 39.48(11) 37_455 33_445
S1 Sn1 Ba2 99.35(11) 23_565 33_445
Ba1 Sn1 Ba2 62.419(8) 42_344 33_445
Ba1 Sn1 Ba2 91.74(3) 2_556 33_445
Ba1 Sn1 Ba2 142.02(5) 34_455 33_445
S2 Sn1 Ba2 79.86(3) . 12_546
S1 Sn1 Ba2 99.35(11) . 12_546
S1 Sn1 Ba2 143.52(11) 37_455 12_546
S1 Sn1 Ba2 39.48(11) 23_565 12_546
Ba1 Sn1 Ba2 91.74(3) 42_344 12_546
Ba1 Sn1 Ba2 142.02(5) 2_556 12_546
Ba1 Sn1 Ba2 62.419(8) 34_455 12_546
Ba2 Sn1 Ba2 116.970(16) 33_445 12_546
Sn1 S1 Na1 106.12(17) . .
Sn1 S1 Ba1 89.61(15) . 34_455
Na1 S1 Ba1 159.23(17) . 34_455
Sn1 S1 Ba1 88.39(13) . 2_556
Na1 S1 Ba1 89.07(13) . 2_556
Ba1 S1 Ba1 105.16(13) 34_455 2_556
Sn1 S1 Ba1 129.76(17) . 3_655
Na1 S1 Ba1 81.29(11) . 3_655
Ba1 S1 Ba1 78.19(11) 34_455 3_655
Ba1 S1 Ba1 141.86(15) 2_556 3_655
Sn1 S2 Ba1 115.54(14) . 41_545
Sn1 S2 Ba1 115.54(14) . .
Ba1 S2 Ba1 102.78(17) 41_545 .
Sn1 S2 Ba1 115.54(14) . 11_656
Ba1 S2 Ba1 102.78(17) 41_545 11_656
Ba1 S2 Ba1 102.78(17) . 11_656
S1 Na1 S1 146.54(19) 4_546 2_556
S1 Na1 S1 94.75(5) 4_546 3_655
S1 Na1 S1 94.75(5) 2_556 3_655
S1 Na1 S1 94.75(5) 4_546 .
S1 Na1 S1 94.75(5) 2_556 .
S1 Na1 S1 146.54(19) 3_655 .
S1 Na1 Ba1 153.18(10) 4_546 3_655
S1 Na1 Ba1 50.54(9) 2_556 3_655
S1 Na1 Ba1 105.07(10) 3_655 3_655
S1 Na1 Ba1 58.88(10) . 3_655
S1 Na1 Ba1 58.87(10) 4_546 2_556
S1 Na1 Ba1 105.07(10) 2_556 2_556
S1 Na1 Ba1 153.18(10) 3_655 2_556
S1 Na1 Ba1 50.54(9) . 2_556
Ba1 Na1 Ba1 101.483(1) 3_655 2_556
S1 Na1 Ba1 105.07(10) 4_546 4_546
S1 Na1 Ba1 58.87(10) 2_556 4_546
S1 Na1 Ba1 50.54(9) 3_655 4_546
S1 Na1 Ba1 153.18(10) . 4_546
Ba1 Na1 Ba1 101.483(1) 3_655 4_546
Ba1 Na1 Ba1 127.003(2) 2_556 4_546

loop_
_geom_bond_atom_site_label_1
_geom_bond_atom_site_label_2
_geom_bond_distance
_geom_bond_site_symmetry_2
Ba1 S1 3.152(5) 10_556
Ba1 S1 3.152(5) 40_434
Ba1 S1 3.203(4) 4_546
Ba1 S1 3.203(4) 30_544
Ba1 S2 3.229(4) .
Ba1 S2 3.229(4) 5_556
Ba1 S1 3.593(5) 3_655
Ba1 S1 3.593(5) 7_646
Ba1 Sn1 3.9415(17) 30_544
Ba1 Sn1 3.9415(17) 4_546
Ba1 Na1 4.1483(11) 5_556
Ba1 Ba2 4.1483(11) 5_556
Sn1 S2 2.365(9) .
Sn1 S1 2.389(5) .
Sn1 S1 2.389(5) 37_455
Sn1 S1 2.389(5) 23_565
Sn1 Ba1 3.9415(17) 42_344
Sn1 Ba1 3.9415(17) 2_556
Sn1 Ba1 3.9415(17) 34_455
Sn1 Ba2 4.0618(11) 33_445
Sn1 Ba2 4.0618(11) 12_546
S1 Na1 2.688(5) .
S1 Ba1 3.152(5) 34_455
S1 Ba1 3.203(4) 2_556
S1 Ba1 3.593(5) 3_655
S2 Ba1 3.229(4) 41_545
S2 Ba1 3.229(4) 11_656
Na1 S1 2.688(5) 4_546
Na1 S1 2.688(5) 2_556
Na1 S1 2.688(5) 3_655
Na1 Ba1 4.1483(11) 3_655
Na1 Ba1 4.1483(11) 2_556
Na1 Ba1 4.1483(11) 4_546
